data_7704554
loop_
_publ_author_name
'Watanabe, Lara K.'
'Wrixon, Justin D.'
'Ahmed, Zeinab S.'
'Hayward, John J.'
'Abbasi, Parisa'
'Pilkington, Melanie'
'Macdonald, Charles L. B.'
'Rawson, Jeremy M.'

_publ_section_title
;
 Oxidative addition of tetrathiocins to palladium(0) and platinum(0): a
 route to dithiolate coordination complexes.
;
_journal_issue 26
_journal_name_full 'Dalton transactions (Cambridge, England : 2003)'
_journal_page_first 9086
_journal_page_last 9093
_journal_paper_doi 10.1039/d0dt01678k
_journal_volume 49
_journal_year 2020
_chemical_formula_moiety 'C72 H66 B Fe Na O5 P2 Pt S2'
_chemical_formula_sum 'C72 H66 B Fe Na O5 P2 Pt S2'
_chemical_formula_weight 1422.04
_space_group_crystal_system monoclinic
_space_group_IT_number 14
_space_group_name_Hall '-P 2ybc'
_space_group_name_H-M_alt 'P 1 21/c 1'
_atom_sites_solution_hydrogens geom
_atom_sites_solution_primary intrinsic
_atom_sites_solution_secondary difmap
_audit_creation_date 2019-09-17
_audit_creation_method
;
Olex2 1.2
(compiled May 18 2018 14:05:52 for OlexSys, GUI svn.r5506)
;
_audit_update_record
;
2019-12-13 deposited with the CCDC.	2020-05-25 downloaded from the CCDC.
;
_cell_angle_alpha 90
_cell_angle_beta 106.0570(10)
_cell_angle_gamma 90
_cell_formula_units_Z 4
_cell_length_a 10.8886(6)
_cell_length_b 33.2871(17)
_cell_length_c 17.9102(9)
_cell_measurement_reflns_used 9780
_cell_measurement_temperature 150(2)
_cell_measurement_theta_max 50.358
_cell_measurement_theta_min 3.984
_cell_volume 6238.3(6)
_computing_cell_refinement 'SAINT V8.38A (?, 2016)'
_computing_data_reduction 'SAINT V8.38A (?, 2016)'
_computing_molecular_graphics 'Olex2 (Dolomanov et al., 2009)'
_computing_publication_material 'Olex2 (Dolomanov et al., 2009)'
_computing_structure_refinement 'ShelXL (Sheldrick, 2015)'
_computing_structure_solution 'SHELXT 2014/5 (Sheldrick, 2014)'
_diffrn_ambient_temperature 150.0
_diffrn_measured_fraction_theta_full 0.991
_diffrn_measured_fraction_theta_max 0.991
_diffrn_measurement_device_type 'Bruker APEX-II CCD'
_diffrn_measurement_method '\f and \w scans'
_diffrn_radiation_type CuK\a
_diffrn_radiation_wavelength 1.54178
_diffrn_reflns_av_R_equivalents 0.0834
_diffrn_reflns_av_unetI/netI 0.0522
_diffrn_reflns_Laue_measured_fraction_full 0.991
_diffrn_reflns_Laue_measured_fraction_max 0.991
_diffrn_reflns_limit_h_max 10
_diffrn_reflns_limit_h_min -10
_diffrn_reflns_limit_k_max 33
_diffrn_reflns_limit_k_min -33
_diffrn_reflns_limit_l_max 17
_diffrn_reflns_limit_l_min -17
_diffrn_reflns_number 59803
_diffrn_reflns_point_group_measured_fraction_full 0.991
_diffrn_reflns_point_group_measured_fraction_max 0.991
_diffrn_reflns_theta_full 50.485
_diffrn_reflns_theta_max 50.485
_diffrn_reflns_theta_min 2.890
_diffrn_standards_number 0
_exptl_absorpt_coefficient_mu 7.587
_exptl_absorpt_correction_T_max 0.7500
_exptl_absorpt_correction_T_min 0.5387
_exptl_absorpt_correction_type multi-scan
_exptl_absorpt_process_details
;
SADABS-2016/2 (Bruker,2016) was used for absorption correction.
wR2(int) was 0.1232 before and 0.0859 after correction.
The Ratio of minimum to maximum transmission is 0.7183.
The \l/2 correction factor is Not present.
;
_exptl_crystal_colour yellow
_exptl_crystal_colour_primary yellow
_exptl_crystal_density_diffrn 1.514
_exptl_crystal_description thin
_exptl_crystal_F_000 2880
_exptl_crystal_size_max 0.176
_exptl_crystal_size_mid 0.153
_exptl_crystal_size_min 0.109
_refine_diff_density_max 1.120
_refine_diff_density_min -3.703
_refine_diff_density_rms 0.184
_refine_ls_extinction_method none
_refine_ls_goodness_of_fit_ref 1.306
_refine_ls_hydrogen_treatment constr
_refine_ls_matrix_type full
_refine_ls_number_parameters 787
_refine_ls_number_reflns 6471
_refine_ls_number_restraints 365
_refine_ls_restrained_S_all 1.271
_refine_ls_R_factor_all 0.1125
_refine_ls_R_factor_gt 0.0961
_refine_ls_shift/su_max 0.001
_refine_ls_shift/su_mean 0.000
_refine_ls_structure_factor_coef Fsqd
_refine_ls_weighting_details 'w=1/[\s^2^(Fo^2^)+242.3684P] where P=(Fo^2^+2Fc^2^)/3'
_refine_ls_weighting_scheme calc
_refine_ls_wR_factor_gt 0.1992
_refine_ls_wR_factor_ref 0.2065
_reflns_Friedel_coverage 0.000
_reflns_number_gt 5681
_reflns_number_total 6471
_reflns_threshold_expression 'I > 2\s(I)'
_cod_data_source_file d0dt01678k2.cif
_cod_data_source_block lw089_3rdxtal_p21_c_acopy
_cod_depositor_comments 'Adding full bibliography for 7704546--7704563.cif.'
_cod_database_code 7704554
_shelx_shelxl_version_number 2018/1
_shelx_space_group_comment
;
The symmetry employed for this shelxl refinement is uniquely defined
by the following loop, which should always be used as a source of
symmetry information in preference to the above space-group names.
They are only intended as comments.
;
_shelx_estimated_absorpt_t_max 0.492
_shelx_estimated_absorpt_t_min 0.349
_olex2_refinement_description
;
1. Fixed Uiso
 At 1.2 times of:
  All C(H) groups, All C(H,H) groups
2. Restrained distances
 C14-O5 \\sim C14A-O5 \\sim C13-O4 \\sim C13A-O4
 with sigma of 0.02
 C13-C14 \\sim C13A-C14A
 with sigma of 0.02
 C12-O4 \\sim C12A-O4 \\sim C11-O3 \\sim C11A-O3
 with sigma of 0.02
 C12-C11 \\sim C12A-C11A
 with sigma of 0.02
 O3-C10 \\sim O3-C10A \\sim O2-C9 \\sim O2-C9A
 with sigma of 0.02
 C10-C9 \\sim C10A-C9A
 with sigma of 0.02
3. Rigid bond restraints
 All non-hydrogen atoms
 with sigma for 1-2 distances of 0.01 and sigma for 1-3 distances of 0.01
4. Uiso/Uaniso restraints and constraints
Uanis(C9) \\sim Ueq, Uanis(C9A) \\sim Ueq: with sigma of 0.1 and sigma for
terminal atoms of 0.2
Uanis(C14) = Uanis(C14A)
Uanis(C13) = Uanis(C13A)
Uanis(C12) = Uanis(C12A)
Uanis(C11) = Uanis(C11A)
Uanis(C9) = Uanis(C9A)
Uanis(C10) = Uanis(C10A)
5. Others
 Sof(C13A)=Sof(H13C)=Sof(H13D)=Sof(C14A)=Sof(H14C)=Sof(H14D)=1-FVAR(1)
 Sof(C13)=Sof(H13A)=Sof(H13B)=Sof(C14)=Sof(H14A)=Sof(H14B)=FVAR(1)
 Sof(C9A)=Sof(H9AA)=Sof(H9AB)=Sof(C10A)=Sof(H10C)=Sof(H10D)=1-FVAR(2)
 Sof(C9)=Sof(H9A)=Sof(H9B)=Sof(C10)=Sof(H10A)=Sof(H10B)=FVAR(2)
 Sof(C11A)=Sof(H11C)=Sof(H11D)=Sof(C12A)=Sof(H12C)=Sof(H12D)=1-FVAR(3)
 Sof(C11)=Sof(H11A)=Sof(H11B)=Sof(C12)=Sof(H12A)=Sof(H12B)=FVAR(3)
6.a Secondary CH2 refined with riding coordinates:
 C7(H7A,H7B), C8(H8A,H8B), C9(H9A,H9B), C10(H10A,H10B), C9A(H9AA,H9AB),
 C10A(H10C,H10D), C11(H11A,H11B), C12(H12A,H12B), C11A(H11C,H11D), C12A(H12C,
 H12D), C13(H13A,H13B), C14(H14A,H14B), C13A(H13C,H13D), C14A(H14C,H14D)
6.b Aromatic/amide H refined with riding coordinates:
 C2(H2), C5(H5), C16(H16), C17(H17), C18(H18), C19(H19), C21(H21), C22(H22),
 C23(H23), C24(H24), C26(H26), C27(H27), C28(H28), C29(H29), C30(H30), C32(H32),
  C33(H33), C34(H34), C35(H35), C36(H36), C38(H38), C39(H39), C40(H40),
 C41(H41), C42(H42), C44(H44), C45(H45), C46(H46), C47(H47), C48(H48), C50(H50),
  C51(H51), C52(H52), C53(H53), C54(H54), C56(H56), C57(H57), C58(H58),
 C59(H59), C60(H60), C62(H62), C63(H63), C64(H64), C65(H65), C66(H66), C68(H68),
  C69(H69), C70(H70), C71(H71), C72(H72)
;
_olex2_submission_special_instructions 'No special instructions were received'

loop_
_space_group_symop_operation_xyz
'x, y, z'
'-x, y+1/2, -z+1/2'
'-x, -y, -z'
'x, -y-1/2, z-1/2'

loop_
_atom_site_label
_atom_site_type_symbol
_atom_site_fract_x
_atom_site_fract_y
_atom_site_fract_z
_atom_site_U_iso_or_equiv
_atom_site_adp_type
_atom_site_occupancy
_atom_site_site_symmetry_order
_atom_site_calc_flag
_atom_site_refinement_flags_posn
_atom_site_refinement_flags_adp
_atom_site_refinement_flags_occupancy
_atom_site_disorder_assembly
_atom_site_disorder_group
Pt1 Pt 0.50993(8) 0.70774(2) 0.60081(4) 0.0224(3) Uani 1 1 d . U . . .
Fe1 Fe 0.4720(3) 0.78024(9) 0.78785(16) 0.0309(8) Uani 1 1 d . U . . .
S1 S 0.3709(4) 0.66731(14) 0.5124(3) 0.0242(11) Uani 1 1 d . U . . .
S2 S 0.6736(4) 0.66383(15) 0.5937(3) 0.0295(12) Uani 1 1 d . U . . .
P1 P 0.3407(5) 0.74533(15) 0.6077(3) 0.0265(12) Uani 1 1 d . U . . .
P2 P 0.6661(4) 0.74773(15) 0.6786(3) 0.0260(12) Uani 1 1 d . U . . .
Na1 Na 0.5746(7) 0.4989(2) 0.3049(4) 0.0392(17) Uani 1 1 d . U . . .
C1 C 0.4670(17) 0.6292(6) 0.4877(9) 0.025(4) Uani 1 1 d . U . . .
C2 C 0.4102(17) 0.6008(5) 0.4322(10) 0.025(4) Uani 1 1 d . U . . .
H2 H 0.321285 0.602615 0.407052 0.030 Uiso 1 1 calc R . . . .
C3 C 0.4787(18) 0.5706(6) 0.4133(10) 0.030(4) Uani 1 1 d . U . . .
C4 C 0.6091(18) 0.5681(6) 0.4509(12) 0.037(5) Uani 1 1 d . U . . .
C5 C 0.6701(19) 0.5974(6) 0.5052(11) 0.034(4) Uani 1 1 d . U . . .
H5 H 0.759205 0.596243 0.530150 0.041 Uiso 1 1 calc R . . . .
C6 C 0.5927(17) 0.6289(5) 0.5209(9) 0.022(4) Uani 1 1 d . U . . .
O1 O 0.4351(12) 0.5416(4) 0.3566(8) 0.051(4) Uani 1 1 d . U . . .
C7 C 0.303(2) 0.5335(7) 0.3333(13) 0.053(6) Uani 1 1 d . U . . .
H7A H 0.256747 0.556151 0.301813 0.063 Uiso 1 1 calc R . . . .
H7B H 0.270785 0.530657 0.379720 0.063 Uiso 1 1 calc R . . . .
C8 C 0.278(2) 0.4963(7) 0.2874(17) 0.072(8) Uani 1 1 d . U . . .
H8A H 0.202222 0.483274 0.296780 0.087 Uiso 1 1 calc R . . . .
H8B H 0.255557 0.503885 0.231794 0.087 Uiso 1 1 calc R . . . .
O2 O 0.3666(16) 0.4702(5) 0.2988(12) 0.078(5) Uani 1 1 d D U . . .
C9 C 0.338(3) 0.4312(8) 0.264(2) 0.058(7) Uani 0.77(3) 1 d D U P A 1
H9A H 0.310241 0.433426 0.206524 0.069 Uiso 0.77(3) 1 calc R . P A 1
H9B H 0.270055 0.417941 0.281557 0.069 Uiso 0.77(3) 1 calc R . P A 1
C10 C 0.463(2) 0.4071(8) 0.2898(19) 0.058(5) Uani 0.77(3) 1 d D U P A 1
H10A H 0.487915 0.404112 0.347067 0.070 Uiso 0.77(3) 1 calc R . P A 1
H10B H 0.449573 0.379973 0.266428 0.070 Uiso 0.77(3) 1 calc R . P A 1
C9A C 0.361(11) 0.437(3) 0.246(7) 0.058(7) Uani 0.23(3) 1 d D U P A 2
H9AA H 0.281343 0.442293 0.204109 0.069 Uiso 0.23(3) 1 calc R . P A 2
H9AB H 0.342562 0.413691 0.274527 0.069 Uiso 0.23(3) 1 calc R . P A 2
C10A C 0.452(5) 0.420(3) 0.202(4) 0.058(5) Uani 0.23(3) 1 d D U P A 2
H10C H 0.437368 0.391503 0.188803 0.070 Uiso 0.23(3) 1 calc R . P A 2
H10D H 0.451482 0.436053 0.154699 0.070 Uiso 0.23(3) 1 calc R . P A 2
O3 O 0.5630(14) 0.4277(4) 0.2659(8) 0.050(3) Uani 1 1 d D U . . .
C11 C 0.684(2) 0.4098(9) 0.3009(17) 0.049(5) Uani 0.74(3) 1 d D U P A 1
H11A H 0.744008 0.418508 0.271721 0.058 Uiso 0.74(3) 1 calc R . P A 1
H11B H 0.674138 0.380261 0.294782 0.058 Uiso 0.74(3) 1 calc R . P A 1
C12 C 0.742(5) 0.4187(6) 0.385(3) 0.045(14) Uani 0.74(3) 1 d D U P A 1
H12A H 0.695850 0.404107 0.416748 0.054 Uiso 0.74(3) 1 calc R . P A 1
H12B H 0.832543 0.409853 0.400390 0.054 Uiso 0.74(3) 1 calc R . P A 1
C11A C 0.602(9) 0.401(2) 0.329(3) 0.049(5) Uani 0.26(3) 1 d D U P A 2
H11C H 0.627420 0.374593 0.311167 0.058 Uiso 0.26(3) 1 calc R . P A 2
H11D H 0.531087 0.395770 0.352595 0.058 Uiso 0.26(3) 1 calc R . P A 2
C12A C 0.713(18) 0.4187(9) 0.388(10) 0.045(14) Uani 0.26(3) 1 d D U P A 2
H12C H 0.708132 0.408888 0.439400 0.054 Uiso 0.26(3) 1 calc R . P A 2
H12D H 0.790755 0.406669 0.379122 0.054 Uiso 0.26(3) 1 calc R . P A 2
O4 O 0.7347(17) 0.4606(4) 0.3957(8) 0.072(4) Uani 1 1 d D U . . .
C13 C 0.764(4) 0.4726(11) 0.4733(15) 0.037(12) Uani 0.65(3) 1 d D U P A 1
H13A H 0.842890 0.459048 0.503664 0.044 Uiso 0.65(3) 1 calc R . P A 1
H13B H 0.693509 0.465020 0.495612 0.044 Uiso 0.65(3) 1 calc R . P A 1
C14 C 0.783(3) 0.5192(8) 0.4776(17) 0.032(6) Uani 0.65(3) 1 d D U P A 1
H14A H 0.794586 0.528736 0.531507 0.039 Uiso 0.65(3) 1 calc R . P A 1
H14B H 0.860081 0.526616 0.461492 0.039 Uiso 0.65(3) 1 calc R . P A 1
C13A C 0.800(8) 0.477(3) 0.468(3) 0.037(12) Uani 0.35(3) 1 d D U P A 2
H13C H 0.881631 0.488872 0.464914 0.044 Uiso 0.35(3) 1 calc R . P A 2
H13D H 0.819476 0.455314 0.507718 0.044 Uiso 0.35(3) 1 calc R . P A 2
C14A C 0.713(6) 0.5094(13) 0.489(2) 0.032(6) Uani 0.35(3) 1 d D U P A 2
H14C H 0.636584 0.496576 0.499250 0.039 Uiso 0.35(3) 1 calc R . P A 2
H14D H 0.760037 0.523635 0.537270 0.039 Uiso 0.35(3) 1 calc R . P A 2
O5 O 0.6745(12) 0.5368(4) 0.4278(7) 0.040(3) Uani 1 1 d D U . . .
C15 C 0.3356(17) 0.7528(6) 0.7061(10) 0.034(3) Uani 1 1 d . U . . .
C16 C 0.2802(18) 0.7855(7) 0.7409(10) 0.037(4) Uani 1 1 d . U . . .
H16 H 0.233918 0.807769 0.713881 0.044 Uiso 1 1 calc R . . . .
C17 C 0.3071(17) 0.7783(6) 0.8217(10) 0.035(4) Uani 1 1 d . U . . .
H17 H 0.285699 0.795465 0.858651 0.042 Uiso 1 1 calc R . . . .
C18 C 0.3720(19) 0.7410(7) 0.8377(11) 0.040(4) Uani 1 1 d . U . . .
H18 H 0.399901 0.728298 0.887071 0.048 Uiso 1 1 calc R . . . .
C19 C 0.387(2) 0.7261(6) 0.7678(11) 0.038(4) Uani 1 1 d . U . . .
H19 H 0.427580 0.701358 0.762582 0.045 Uiso 1 1 calc R . . . .
C20 C 0.6346(16) 0.7814(5) 0.7512(10) 0.026(3) Uani 1 1 d . U . . .
C21 C 0.5649(18) 0.8193(5) 0.7361(11) 0.030(3) Uani 1 1 d . U . . .
H21 H 0.530113 0.831424 0.686708 0.035 Uiso 1 1 calc R . . . .
C22 C 0.5586(19) 0.8346(6) 0.8087(11) 0.038(4) Uani 1 1 d . U . . .
H22 H 0.520400 0.859395 0.816317 0.045 Uiso 1 1 calc R . . . .
C23 C 0.6175(17) 0.8077(7) 0.8672(11) 0.042(4) Uani 1 1 d . U . . .
H23 H 0.623865 0.810826 0.920891 0.050 Uiso 1 1 calc R . . . .
C24 C 0.6664(18) 0.7747(6) 0.8338(10) 0.034(4) Uani 1 1 d . U . . .
H24 H 0.711708 0.752343 0.861061 0.041 Uiso 1 1 calc R . . . .
C25 C 0.1800(17) 0.7236(6) 0.5647(10) 0.029(4) Uani 1 1 d . U . . .
C26 C 0.1213(17) 0.7000(6) 0.6071(11) 0.033(5) Uani 1 1 d . U . . .
H26 H 0.163596 0.694533 0.660043 0.039 Uiso 1 1 calc R . . . .
C27 C 0.0010(18) 0.6838(6) 0.5741(12) 0.040(5) Uani 1 1 d . U . . .
H27 H -0.040974 0.668925 0.605073 0.048 Uiso 1 1 calc R . . . .
C28 C -0.0585(18) 0.6897(6) 0.4941(13) 0.039(5) Uani 1 1 d . U . . .
H28 H -0.138138 0.677357 0.469705 0.047 Uiso 1 1 calc R . . . .
C29 C 0.0016(19) 0.7140(6) 0.4516(12) 0.039(5) Uani 1 1 d . U . . .
H29 H -0.039730 0.719458 0.398568 0.047 Uiso 1 1 calc R . . . .
C30 C 0.1197(19) 0.7302(6) 0.4853(11) 0.035(5) Uani 1 1 d . U . . .
H30 H 0.160943 0.745824 0.455043 0.042 Uiso 1 1 calc R . . . .
C31 C 0.3258(18) 0.7955(6) 0.5666(11) 0.034(4) Uani 1 1 d . U . . .
C32 C 0.4196(19) 0.8100(6) 0.5347(11) 0.034(4) Uani 1 1 d . U . . .
H32 H 0.488771 0.792931 0.533241 0.041 Uiso 1 1 calc R . . . .
C33 C 0.416(2) 0.8484(6) 0.5052(10) 0.040(5) Uani 1 1 d . U . . .
H33 H 0.483804 0.857716 0.485537 0.049 Uiso 1 1 calc R . . . .
C34 C 0.315(2) 0.8731(7) 0.5043(12) 0.048(5) Uani 1 1 d . U . . .
H34 H 0.311229 0.899442 0.483392 0.058 Uiso 1 1 calc R . . . .
C35 C 0.217(2) 0.8595(6) 0.5339(12) 0.049(5) Uani 1 1 d . U . . .
H35 H 0.147724 0.876530 0.534377 0.058 Uiso 1 1 calc R . . . .
C36 C 0.2228(18) 0.8207(6) 0.5630(11) 0.033(4) Uani 1 1 d . U . . .
H36 H 0.153904 0.811102 0.580955 0.040 Uiso 1 1 calc R . . . .
C37 C 0.7419(16) 0.7805(5) 0.6248(10) 0.024(4) Uani 1 1 d . U . . .
C38 C 0.7576(18) 0.7681(6) 0.5536(11) 0.032(4) Uani 1 1 d . U . . .
H38 H 0.725418 0.742697 0.533057 0.039 Uiso 1 1 calc R . . . .
C39 C 0.819(2) 0.7921(6) 0.5126(12) 0.041(5) Uani 1 1 d . U . . .
H39 H 0.826376 0.783171 0.463680 0.050 Uiso 1 1 calc R . . . .
C40 C 0.869(2) 0.8281(6) 0.5405(12) 0.040(5) Uani 1 1 d . U . . .
H40 H 0.913555 0.843874 0.512444 0.048 Uiso 1 1 calc R . . . .
C41 C 0.854(2) 0.8417(7) 0.6104(12) 0.047(6) Uani 1 1 d . U . . .
H41 H 0.883638 0.867597 0.629055 0.056 Uiso 1 1 calc R . . . .
C42 C 0.7960(18) 0.8177(6) 0.6528(11) 0.035(5) Uani 1 1 d . U . . .
H42 H 0.792286 0.826578 0.702538 0.042 Uiso 1 1 calc R . . . .
C43 C 0.7976(17) 0.7195(5) 0.7410(10) 0.026(4) Uani 1 1 d . U . . .
C44 C 0.771(2) 0.6875(6) 0.7836(10) 0.034(4) Uani 1 1 d . U . . .
H44 H 0.685681 0.678821 0.776013 0.041 Uiso 1 1 calc R . . . .
C45 C 0.870(2) 0.6680(6) 0.8372(11) 0.044(5) Uani 1 1 d . U . . .
H45 H 0.851031 0.646914 0.868003 0.053 Uiso 1 1 calc R . . . .
C46 C 0.994(2) 0.6789(7) 0.8460(13) 0.054(6) Uani 1 1 d . U . . .
H46 H 1.061496 0.665816 0.883375 0.065 Uiso 1 1 calc R . . . .
C47 C 1.0213(19) 0.7091(7) 0.8004(12) 0.045(5) Uani 1 1 d . U . . .
H47 H 1.107844 0.715348 0.803972 0.054 Uiso 1 1 calc R . . . .
C48 C 0.9246(18) 0.7304(6) 0.7496(11) 0.037(5) Uani 1 1 d . U . . .
H48 H 0.944371 0.752179 0.720755 0.044 Uiso 1 1 calc R . . . .
C49 C 0.685(2) 0.5360(6) 0.1847(12) 0.042(3) Uani 1 1 d . U . . .
C50 C 0.617(2) 0.5712(6) 0.2007(12) 0.044(4) Uani 1 1 d . U . . .
H50 H 0.662899 0.592973 0.229768 0.053 Uiso 1 1 calc R . . . .
C51 C 0.489(2) 0.5730(7) 0.1746(15) 0.062(7) Uani 1 1 d . U . . .
H51 H 0.448109 0.597323 0.181833 0.074 Uiso 1 1 calc R . . . .
C52 C 0.415(2) 0.5424(8) 0.1387(15) 0.065(6) Uani 1 1 d . U . . .
H52 H 0.324715 0.544669 0.125189 0.078 Uiso 1 1 calc R . . . .
C53 C 0.470(3) 0.5079(8) 0.1217(14) 0.068(6) Uani 1 1 d . U . . .
H53 H 0.420152 0.486654 0.093453 0.081 Uiso 1 1 calc R . . . .
C54 C 0.606(2) 0.5051(7) 0.1478(12) 0.052(4) Uani 1 1 d . U . . .
H54 H 0.644587 0.480533 0.139531 0.063 Uiso 1 1 calc R . . . .
C55 C 0.8614(19) 0.5455(5) 0.1113(11) 0.033(4) Uani 1 1 d . U . . .
C56 C 0.765(2) 0.5630(6) 0.0499(11) 0.039(5) Uani 1 1 d . U . . .
H56 H 0.683883 0.568717 0.057996 0.047 Uiso 1 1 calc R . . . .
C57 C 0.785(2) 0.5718(6) -0.0211(13) 0.051(5) Uani 1 1 d . U . . .
H57 H 0.716161 0.582817 -0.060793 0.061 Uiso 1 1 calc R . . . .
C58 C 0.900(3) 0.5654(7) -0.0364(13) 0.059(6) Uani 1 1 d . U . . .
H58 H 0.913944 0.572371 -0.084804 0.071 Uiso 1 1 calc R . . . .
C59 C 0.994(2) 0.5482(6) 0.0225(14) 0.054(6) Uani 1 1 d . U . . .
H59 H 1.074439 0.542839 0.013549 0.065 Uiso 1 1 calc R . . . .
C60 C 0.977(2) 0.5383(6) 0.0941(12) 0.040(5) Uani 1 1 d . U . . .
H60 H 1.045805 0.526420 0.132376 0.049 Uiso 1 1 calc R . . . .
C61 C 0.900(2) 0.4906(6) 0.2253(11) 0.037(4) Uani 1 1 d . U . . .
C62 C 0.889(2) 0.4585(6) 0.1715(12) 0.045(5) Uani 1 1 d . U . . .
H62 H 0.846929 0.463486 0.118272 0.054 Uiso 1 1 calc R . . . .
C63 C 0.935(3) 0.4212(7) 0.1925(15) 0.066(7) Uani 1 1 d . U . . .
H63 H 0.928187 0.401351 0.153356 0.079 Uiso 1 1 calc R . . . .
C64 C 0.992(2) 0.4111(7) 0.2692(15) 0.059(6) Uani 1 1 d . U . . .
H64 H 1.021721 0.384561 0.283701 0.071 Uiso 1 1 calc R . . . .
C65 C 1.005(2) 0.4412(7) 0.3238(14) 0.050(6) Uani 1 1 d . U . . .
H65 H 1.048449 0.435760 0.376625 0.060 Uiso 1 1 calc R . . . .
C66 C 0.9550(19) 0.4797(6) 0.3026(11) 0.039(5) Uani 1 1 d . U . . .
H66 H 0.958814 0.499065 0.342229 0.047 Uiso 1 1 calc R . . . .
C67 C 0.9173(19) 0.5694(6) 0.2619(12) 0.037(4) Uani 1 1 d . U . . .
C68 C 1.0184(18) 0.5922(6) 0.2502(12) 0.038(4) Uani 1 1 d . U . . .
H68 H 1.041451 0.589346 0.203032 0.045 Uiso 1 1 calc R . . . .
C69 C 1.0865(19) 0.6194(6) 0.3071(13) 0.046(5) Uani 1 1 d . U . . .
H69 H 1.153867 0.635089 0.298182 0.055 Uiso 1 1 calc R . . . .
C70 C 1.054(2) 0.6228(7) 0.3771(14) 0.058(6) Uani 1 1 d . U . . .
H70 H 1.099390 0.640459 0.416639 0.070 Uiso 1 1 calc R . . . .
C71 C 0.9545(17) 0.6003(6) 0.3880(14) 0.047(6) Uani 1 1 d . U . . .
H71 H 0.932749 0.602619 0.435703 0.056 Uiso 1 1 calc R . . . .
C72 C 0.8856(19) 0.5746(7) 0.3319(12) 0.048(6) Uani 1 1 d . U . . .
H72 H 0.815732 0.560132 0.340730 0.058 Uiso 1 1 calc R . . . .
B1 B 0.841(2) 0.5358(7) 0.1969(14) 0.037(3) Uani 1 1 d . U . . .

loop_
_atom_site_aniso_label
_atom_site_aniso_U_11
_atom_site_aniso_U_22
_atom_site_aniso_U_33
_atom_site_aniso_U_23
_atom_site_aniso_U_13
_atom_site_aniso_U_12
Pt1 0.0202(5) 0.0284(5) 0.0170(4) -0.0015(4) 0.0024(3) 0.0007(4)
Fe1 0.0278(18) 0.042(2) 0.0196(16) -0.0058(14) 0.0018(14) 0.0063(15)
S1 0.018(3) 0.032(3) 0.022(3) -0.004(2) 0.004(2) 0.000(2)
S2 0.024(3) 0.034(3) 0.028(3) -0.005(2) 0.004(2) -0.001(2)
P1 0.023(3) 0.036(3) 0.020(3) -0.003(2) 0.005(2) 0.005(2)
P2 0.018(3) 0.036(3) 0.024(3) -0.009(2) 0.006(2) 0.000(2)
Na1 0.038(4) 0.035(4) 0.044(4) -0.006(3) 0.010(3) -0.004(3)
C1 0.029(7) 0.039(10) 0.009(9) -0.006(7) 0.008(7) -0.006(7)
C2 0.017(9) 0.024(10) 0.031(11) 0.001(7) 0.003(7) -0.004(7)
C3 0.026(8) 0.041(11) 0.024(11) -0.007(7) 0.011(7) -0.008(7)
C4 0.025(8) 0.039(10) 0.047(12) -0.012(7) 0.007(8) 0.002(7)
C5 0.027(9) 0.037(11) 0.038(12) -0.007(8) 0.010(8) -0.006(7)
C6 0.022(7) 0.035(10) 0.013(9) -0.004(7) 0.013(7) -0.004(7)
O1 0.030(6) 0.056(8) 0.068(9) -0.033(7) 0.014(6) -0.016(5)
C7 0.038(8) 0.068(13) 0.060(15) -0.044(12) 0.027(11) -0.027(10)
C8 0.038(9) 0.058(13) 0.11(2) -0.055(14) 0.011(13) -0.018(8)
O2 0.056(7) 0.047(8) 0.142(15) -0.038(9) 0.045(8) -0.025(6)
C9 0.058(8) 0.028(10) 0.09(2) -0.010(11) 0.020(9) -0.014(6)
C10 0.051(11) 0.040(9) 0.081(14) -0.011(9) 0.014(8) -0.012(7)
C9A 0.058(8) 0.028(10) 0.09(2) -0.010(11) 0.020(9) -0.014(6)
C10A 0.051(11) 0.040(9) 0.081(14) -0.011(9) 0.014(8) -0.012(7)
O3 0.058(7) 0.034(6) 0.058(8) -0.008(5) 0.014(6) -0.007(6)
C11 0.057(10) 0.035(8) 0.061(11) -0.008(7) 0.027(11) -0.004(8)
C12 0.05(3) 0.034(7) 0.057(11) -0.012(8) 0.022(16) 0.010(9)
C11A 0.057(10) 0.035(8) 0.061(11) -0.008(7) 0.027(11) -0.004(8)
C12A 0.05(3) 0.034(7) 0.057(11) -0.012(8) 0.022(16) 0.010(9)
O4 0.104(9) 0.038(6) 0.049(6) -0.012(5) -0.022(7) 0.022(7)
C13 0.03(3) 0.035(9) 0.045(10) -0.007(9) 0.009(12) -0.002(14)
C14 0.020(15) 0.035(10) 0.043(9) -0.003(7) 0.012(9) -0.010(9)
C13A 0.03(3) 0.035(9) 0.045(10) -0.007(9) 0.009(12) -0.002(14)
C14A 0.020(15) 0.035(10) 0.043(9) -0.003(7) 0.012(9) -0.010(9)
O5 0.041(6) 0.043(7) 0.038(6) -0.005(5) 0.011(5) 0.009(5)
C15 0.013(8) 0.068(11) 0.021(6) -0.006(6) 0.005(6) -0.002(7)
C16 0.027(6) 0.060(11) 0.016(7) -0.012(7) -0.006(7) 0.009(7)
C17 0.023(7) 0.058(11) 0.019(7) -0.018(8) -0.003(7) -0.002(7)
C18 0.041(11) 0.058(11) 0.021(8) 0.002(7) 0.005(8) 0.001(7)
C19 0.047(11) 0.043(8) 0.030(8) -0.001(6) 0.023(8) 0.000(6)
C20 0.019(7) 0.035(9) 0.017(7) -0.005(6) -0.004(6) 0.009(6)
C21 0.038(10) 0.028(8) 0.023(7) -0.008(6) 0.009(7) 0.009(6)
C22 0.034(11) 0.047(8) 0.041(10) -0.019(7) 0.025(8) 0.005(6)
C23 0.018(8) 0.077(12) 0.023(7) -0.022(7) -0.005(7) 0.010(7)
C24 0.026(6) 0.061(11) 0.012(7) -0.002(7) -0.001(7) 0.011(7)
C25 0.021(7) 0.040(11) 0.027(8) -0.010(8) 0.007(6) -0.004(7)
C26 0.019(9) 0.048(14) 0.032(9) 0.005(9) 0.007(7) 0.004(8)
C27 0.017(10) 0.048(14) 0.057(10) 0.001(10) 0.013(9) -0.004(9)
C28 0.015(10) 0.031(12) 0.064(11) -0.005(10) -0.003(8) 0.011(8)
C29 0.034(11) 0.038(13) 0.037(10) -0.006(9) -0.004(7) 0.010(9)
C30 0.039(11) 0.039(13) 0.025(8) -0.007(9) 0.008(7) -0.002(9)
C31 0.027(10) 0.033(8) 0.041(11) 0.000(8) 0.006(9) 0.005(6)
C32 0.026(10) 0.030(9) 0.045(13) -0.009(8) 0.005(9) -0.003(8)
C33 0.043(12) 0.053(11) 0.018(11) 0.008(9) -0.004(9) -0.003(9)
C34 0.061(14) 0.033(11) 0.038(13) 0.006(10) -0.006(11) 0.005(9)
C35 0.054(13) 0.039(10) 0.046(14) -0.001(10) 0.003(11) 0.017(10)
C36 0.023(10) 0.040(9) 0.029(11) -0.006(9) -0.007(8) 0.005(7)
C37 0.018(10) 0.028(9) 0.024(9) 0.003(6) 0.003(7) 0.007(6)
C38 0.037(13) 0.023(10) 0.041(10) -0.007(8) 0.017(9) 0.001(8)
C39 0.058(15) 0.032(11) 0.043(12) -0.007(9) 0.030(11) -0.011(10)
C40 0.045(14) 0.035(11) 0.048(12) -0.006(9) 0.027(11) -0.011(9)
C41 0.051(15) 0.047(13) 0.046(12) -0.014(9) 0.020(11) -0.024(11)
C42 0.035(13) 0.045(11) 0.022(10) -0.009(8) 0.000(9) -0.012(9)
C43 0.027(7) 0.031(10) 0.017(9) -0.008(6) -0.001(6) 0.007(7)
C44 0.042(10) 0.032(11) 0.022(11) -0.009(7) -0.002(8) -0.004(8)
C45 0.070(12) 0.037(13) 0.023(11) 0.000(8) 0.008(10) 0.017(10)
C46 0.054(10) 0.052(15) 0.040(14) -0.007(9) -0.015(11) 0.028(11)
C47 0.021(9) 0.067(15) 0.042(13) -0.013(10) 0.000(8) 0.021(9)
C48 0.024(7) 0.044(13) 0.036(12) -0.006(8) -0.002(8) 0.003(8)
C49 0.040(7) 0.044(9) 0.042(9) -0.014(7) 0.008(7) -0.011(6)
C50 0.039(8) 0.038(10) 0.049(14) -0.002(8) 0.003(10) -0.003(8)
C51 0.038(9) 0.054(13) 0.086(19) 0.007(12) 0.003(13) -0.002(9)
C52 0.045(12) 0.077(16) 0.071(18) 0.018(13) 0.014(12) -0.031(9)
C53 0.069(11) 0.066(14) 0.054(10) -0.001(13) -0.006(12) -0.041(12)
C54 0.069(10) 0.045(10) 0.037(7) -0.016(7) 0.005(8) -0.026(9)
C55 0.038(10) 0.016(11) 0.043(8) 0.008(7) 0.010(7) -0.012(9)
C56 0.048(11) 0.038(13) 0.034(9) 0.000(9) 0.016(8) 0.003(10)
C57 0.071(13) 0.041(14) 0.040(10) 0.006(10) 0.012(10) -0.016(12)
C58 0.093(16) 0.062(17) 0.033(11) -0.005(11) 0.036(10) -0.031(14)
C59 0.073(14) 0.037(14) 0.068(13) -0.003(11) 0.046(11) -0.008(12)
C60 0.039(10) 0.035(13) 0.049(10) 0.001(10) 0.016(9) -0.016(9)
C61 0.051(12) 0.031(8) 0.033(9) 0.006(6) 0.020(10) 0.003(9)
C62 0.067(16) 0.031(9) 0.040(10) 0.002(7) 0.019(11) 0.004(11)
C63 0.11(2) 0.021(10) 0.068(11) 0.004(10) 0.029(15) 0.000(12)
C64 0.068(17) 0.031(11) 0.082(13) 0.020(9) 0.025(14) 0.011(12)
C65 0.047(15) 0.050(12) 0.054(11) 0.024(8) 0.013(11) 0.012(11)
C66 0.036(13) 0.049(10) 0.033(8) 0.008(8) 0.012(9) 0.018(10)
C67 0.029(10) 0.036(10) 0.044(9) 0.002(8) 0.006(8) 0.001(8)
C68 0.022(11) 0.039(12) 0.047(11) 0.007(9) 0.001(8) 0.006(7)
C69 0.021(12) 0.046(13) 0.055(12) 0.014(10) -0.016(9) -0.004(9)
C70 0.040(14) 0.056(16) 0.065(13) -0.019(12) -0.006(11) -0.024(10)
C71 0.013(12) 0.052(15) 0.072(13) -0.035(11) 0.006(10) -0.003(8)
C72 0.020(12) 0.071(16) 0.054(12) -0.024(11) 0.010(9) -0.021(10)
B1 0.041(8) 0.032(9) 0.037(8) 0.005(7) 0.007(7) 0.001(7)

loop_
_atom_type_symbol
_atom_type_description
_atom_type_scat_dispersion_real
_atom_type_scat_dispersion_imag
_atom_type_scat_source
C C 0.0181 0.0091 'International Tables Vol C Tables 4.2.6.8 and 6.1.1.4'
H H 0.0000 0.0000 'International Tables Vol C Tables 4.2.6.8 and 6.1.1.4'
B B 0.0090 0.0039 'International Tables Vol C Tables 4.2.6.8 and 6.1.1.4'
Fe Fe -1.1336 3.1974 'International Tables Vol C Tables 4.2.6.8 and 6.1.1.4'
Na Na 0.1353 0.1239 'International Tables Vol C Tables 4.2.6.8 and 6.1.1.4'
O O 0.0492 0.0322 'International Tables Vol C Tables 4.2.6.8 and 6.1.1.4'
P P 0.2955 0.4335 'International Tables Vol C Tables 4.2.6.8 and 6.1.1.4'
Pt Pt -4.5932 6.9264 'International Tables Vol C Tables 4.2.6.8 and 6.1.1.4'
S S 0.3331 0.5567 'International Tables Vol C Tables 4.2.6.8 and 6.1.1.4'

loop_
_geom_angle_atom_site_label_1
_geom_angle_atom_site_label_2
_geom_angle_atom_site_label_3
_geom_angle
_geom_angle_site_symmetry_1
_geom_angle_site_symmetry_3
_geom_angle_publ_flag
S1 Pt1 S2 87.88(16) . . ?
S1 Pt1 P2 172.48(17) . . ?
P1 Pt1 S1 88.31(17) . . ?
P1 Pt1 S2 174.91(18) . . ?
P1 Pt1 P2 97.11(18) . . ?
P2 Pt1 S2 87.00(17) . . ?
C15 Fe1 C16 42.7(8) . . ?
C15 Fe1 C17 70.6(7) . . ?
C15 Fe1 C18 69.7(8) . . ?
C15 Fe1 C19 41.2(8) . . ?
C15 Fe1 C20 107.8(7) . . ?
C15 Fe1 C21 108.8(8) . . ?
C15 Fe1 C22 139.2(9) . . ?
C15 Fe1 C23 176.8(8) . . ?
C15 Fe1 C24 136.7(8) . . ?
C16 Fe1 C17 40.6(7) . . ?
C16 Fe1 C18 68.1(8) . . ?
C16 Fe1 C20 138.2(7) . . ?
C16 Fe1 C24 179.2(7) . . ?
C17 Fe1 C18 40.5(8) . . ?
C17 Fe1 C20 178.5(7) . . ?
C17 Fe1 C24 140.2(7) . . ?
C19 Fe1 C16 68.6(9) . . ?
C19 Fe1 C17 68.3(8) . . ?
C19 Fe1 C18 40.2(8) . . ?
C19 Fe1 C20 110.6(8) . . ?
C19 Fe1 C21 139.1(7) . . ?
C19 Fe1 C22 179.5(9) . . ?
C19 Fe1 C23 139.4(9) . . ?
C19 Fe1 C24 111.2(9) . . ?
C20 Fe1 C18 139.3(8) . . ?
C20 Fe1 C24 41.1(7) . . ?
C21 Fe1 C16 110.0(8) . . ?
C21 Fe1 C17 138.2(8) . . ?
C21 Fe1 C18 178.1(8) . . ?
C21 Fe1 C20 41.9(7) . . ?
C21 Fe1 C22 40.9(7) . . ?
C21 Fe1 C23 68.9(8) . . ?
C21 Fe1 C24 69.6(8) . . ?
C22 Fe1 C16 111.8(9) . . ?
C22 Fe1 C17 112.0(8) . . ?
C22 Fe1 C18 139.7(8) . . ?
C22 Fe1 C20 69.1(7) . . ?
C22 Fe1 C23 40.2(8) . . ?
C22 Fe1 C24 68.4(8) . . ?
C23 Fe1 C16 139.9(8) . . ?
C23 Fe1 C17 112.6(8) . . ?
C23 Fe1 C18 112.7(8) . . ?
C23 Fe1 C20 68.9(7) . . ?
C23 Fe1 C24 40.7(7) . . ?
C24 Fe1 C18 112.3(8) . . ?
C1 S1 Pt1 105.6(6) . . ?
C6 S2 Pt1 102.5(6) . . ?
C15 P1 Pt1 112.2(7) . . ?
C15 P1 C25 100.4(9) . . ?
C15 P1 C31 104.3(10) . . ?
C25 P1 Pt1 116.9(6) . . ?
C31 P1 Pt1 118.1(7) . . ?
C31 P1 C25 102.9(9) . . ?
C20 P2 Pt1 122.4(6) . . ?
C37 P2 Pt1 113.5(6) . . ?
C37 P2 C20 102.4(9) . . ?
C37 P2 C43 104.0(9) . . ?
C43 P2 Pt1 113.5(6) . . ?
C43 P2 C20 98.7(8) . . ?
O1 Na1 C9A 91.7(14) . . ?
O1 Na1 O3 132.7(6) . . ?
O1 Na1 O5 62.5(5) . . ?
O1 Na1 C49 116.5(6) . . ?
O1 Na1 C54 124.9(7) . . ?
O2 Na1 O1 65.0(5) . . ?
O2 Na1 C9A 27.5(12) . . ?
O2 Na1 O3 68.6(5) . . ?
O2 Na1 O5 114.2(6) . . ?
O2 Na1 C49 132.9(7) . . ?
O2 Na1 C54 109.8(7) . . ?
O3 Na1 C9A 44.1(19) . . ?
O3 Na1 O5 135.1(6) . . ?
O3 Na1 C49 101.1(6) . . ?
O3 Na1 C54 78.8(6) . . ?
O4 Na1 O1 117.7(6) . . ?
O4 Na1 O2 108.4(7) . . ?
O4 Na1 C9A 103(3) . . ?
O4 Na1 O3 69.6(5) . . ?
O4 Na1 O5 67.3(5) . . ?
O4 Na1 C49 110.1(7) . . ?
O4 Na1 C54 115.6(7) . . ?
O5 Na1 C9A 138(2) . . ?
O5 Na1 C49 105.0(5) . . ?
O5 Na1 C54 132.0(6) . . ?
C49 Na1 C9A 116(2) . . ?
C54 Na1 C9A 90(2) . . ?
C54 Na1 C49 27.0(5) . . ?
C2 C1 S1 119.2(14) . . ?
C6 C1 S1 119.8(14) . . ?
C6 C1 C2 120.9(17) . . ?
C1 C2 H2 119.4 . . ?
C3 C2 C1 121.3(17) . . ?
C3 C2 H2 119.4 . . ?
C2 C3 C4 118.8(17) . . ?
C2 C3 O1 127.0(17) . . ?
O1 C3 C4 114.2(17) . . ?
C3 C4 C5 121.1(18) . . ?
O5 C4 C3 115.9(17) . . ?
O5 C4 C5 122.9(17) . . ?
C4 C5 H5 121.5 . . ?
C4 C5 C6 117.0(18) . . ?
C6 C5 H5 121.5 . . ?
C1 C6 S2 124.0(14) . . ?
C1 C6 C5 120.6(17) . . ?
C5 C6 S2 115.1(13) . . ?
C3 O1 Na1 124.1(11) . . ?
C3 O1 C7 117.7(15) . . ?
C7 O1 Na1 117.9(11) . . ?
O1 C7 H7A 109.7 . . ?
O1 C7 H7B 109.7 . . ?
O1 C7 C8 109.7(18) . . ?
H7A C7 H7B 108.2 . . ?
C8 C7 H7A 109.7 . . ?
C8 C7 H7B 109.7 . . ?
C7 C8 H8A 107.7 . . ?
C7 C8 H8B 107.7 . . ?
H8A C8 H8B 107.1 . . ?
O2 C8 C7 118(2) . . ?
O2 C8 H8A 107.7 . . ?
O2 C8 H8B 107.7 . . ?
C8 O2 Na1 113.1(15) . . ?
C8 O2 C9 119(2) . . ?
C8 O2 C9A 122(6) . . ?
C9 O2 Na1 117.3(16) . . ?
C9A O2 Na1 101(4) . . ?
O2 C9 H9A 110.5 . . ?
O2 C9 H9B 110.5 . . ?
O2 C9 C10 106(2) . . ?
H9A C9 H9B 108.7 . . ?
C10 C9 H9A 110.5 . . ?
C10 C9 H9B 110.5 . . ?
C9 C10 H10A 109.7 . . ?
C9 C10 H10B 109.7 . . ?
H10A C10 H10B 108.2 . . ?
O3 C10 C9 110(2) . . ?
O3 C10 H10A 109.7 . . ?
O3 C10 H10B 109.7 . . ?
Na1 C9A H9AA 124.8 . . ?
Na1 C9A H9AB 126.5 . . ?
O2 C9A Na1 51(3) . . ?
O2 C9A H9AA 103.5 . . ?
O2 C9A H9AB 103.5 . . ?
O2 C9A C10A 135(7) . . ?
H9AA C9A H9AB 105.3 . . ?
C10A C9A Na1 84(4) . . ?
C10A C9A H9AA 103.5 . . ?
C10A C9A H9AB 103.5 . . ?
C9A C10A H10C 113.2 . . ?
C9A C10A H10D 113.2 . . ?
H10C C10A H10D 110.5 . . ?
O3 C10A C9A 93(7) . . ?
O3 C10A H10C 113.2 . . ?
O3 C10A H10D 113.2 . . ?
C10 O3 Na1 110.7(14) . . ?
C10A O3 Na1 111(4) . . ?
C11 O3 Na1 108.1(14) . . ?
C11 O3 C10 111(2) . . ?
C11A O3 Na1 114(3) . . ?
C11A O3 C10A 122(6) . . ?
O3 C11 H11A 108.2 . . ?
O3 C11 H11B 108.2 . . ?
O3 C11 C12 117(3) . . ?
H11A C11 H11B 107.3 . . ?
C12 C11 H11A 108.2 . . ?
C12 C11 H11B 108.2 . . ?
C11 C12 H12A 110.1 . . ?
C11 C12 H12B 110.1 . . ?
H12A C12 H12B 108.4 . . ?
O4 C12 C11 108(3) . . ?
O4 C12 H12A 110.1 . . ?
O4 C12 H12B 110.1 . . ?
O3 C11A H11C 110.0 . . ?
O3 C11A H11D 110.0 . . ?
O3 C11A C12A 108(8) . . ?
H11C C11A H11D 108.4 . . ?
C12A C11A H11C 110.0 . . ?
C12A C11A H11D 110.0 . . ?
C11A C12A H12C 106.5 . . ?
C11A C12A H12D 106.5 . . ?
H12C C12A H12D 106.5 . . ?
O4 C12A C11A 123(6) . . ?
O4 C12A H12C 106.5 . . ?
O4 C12A H12D 106.5 . . ?
C12 O4 Na1 119.2(16) . . ?
C12A O4 Na1 113(4) . . ?
C13 O4 Na1 116.5(17) . . ?
C13 O4 C12 115(3) . . ?
C13A O4 Na1 121(3) . . ?
C13A O4 C12A 120(7) . . ?
O4 C13 H13A 109.9 . . ?
O4 C13 H13B 109.9 . . ?
O4 C13 C14 109(3) . . ?
H13A C13 H13B 108.3 . . ?
C14 C13 H13A 109.9 . . ?
C14 C13 H13B 109.9 . . ?
C13 C14 H14A 110.1 . . ?
C13 C14 H14B 110.1 . . ?
H14A C14 H14B 108.5 . . ?
O5 C14 C13 108(2) . . ?
O5 C14 H14A 110.1 . . ?
O5 C14 H14B 110.1 . . ?
O4 C13A H13C 110.1 . . ?
O4 C13A H13D 110.1 . . ?
O4 C13A C14A 108(4) . . ?
H13C C13A H13D 108.5 . . ?
C14A C13A H13C 110.1 . . ?
C14A C13A H13D 110.1 . . ?
C13A C14A H14C 109.9 . . ?
C13A C14A H14D 109.9 . . ?
H14C C14A H14D 108.3 . . ?
O5 C14A C13A 109(5) . . ?
O5 C14A H14C 109.9 . . ?
O5 C14A H14D 109.9 . . ?
C4 O5 Na1 120.4(11) . . ?
C4 O5 C14 122.5(18) . . ?
C4 O5 C14A 109(2) . . ?
C14 O5 Na1 115.7(14) . . ?
C14A O5 Na1 109(3) . . ?
P1 C15 Fe1 124.4(10) . . ?
C16 C15 Fe1 70.0(11) . . ?
C16 C15 P1 130.5(15) . . ?
C19 C15 Fe1 69.9(11) . . ?
C19 C15 P1 124.6(16) . . ?
C19 C15 C16 104.9(16) . . ?
Fe1 C16 H16 128.2 . . ?
C15 C16 Fe1 67.3(10) . . ?
C15 C16 H16 125.7 . . ?
C17 C16 Fe1 70.3(11) . . ?
C17 C16 C15 108.5(18) . . ?
C17 C16 H16 125.7 . . ?
Fe1 C17 H17 126.3 . . ?
C16 C17 Fe1 69.1(11) . . ?
C16 C17 H17 126.1 . . ?
C16 C17 C18 107.8(17) . . ?
C18 C17 Fe1 70.1(12) . . ?
C18 C17 H17 126.1 . . ?
Fe1 C18 H18 127.9 . . ?
C17 C18 Fe1 69.4(12) . . ?
C17 C18 H18 126.1 . . ?
C19 C18 Fe1 68.0(12) . . ?
C19 C18 C17 107.7(18) . . ?
C19 C18 H18 126.1 . . ?
Fe1 C19 H19 126.6 . . ?
C15 C19 Fe1 68.8(12) . . ?
C15 C19 H19 124.5 . . ?
C18 C19 Fe1 71.7(12) . . ?
C18 C19 C15 111.0(19) . . ?
C18 C19 H19 124.5 . . ?
P2 C20 Fe1 124.5(10) . . ?
C21 C20 Fe1 67.9(10) . . ?
C21 C20 P2 126.3(13) . . ?
C24 C20 Fe1 69.6(10) . . ?
C24 C20 P2 126.9(14) . . ?
C24 C20 C21 106.8(15) . . ?
Fe1 C21 H21 125.4 . . ?
C20 C21 Fe1 70.1(11) . . ?
C20 C21 H21 126.4 . . ?
C22 C21 Fe1 69.7(11) . . ?
C22 C21 C20 107.2(16) . . ?
C22 C21 H21 126.4 . . ?
Fe1 C22 H22 126.9 . . ?
C21 C22 Fe1 69.3(11) . . ?
C21 C22 H22 125.4 . . ?
C23 C22 Fe1 70.0(12) . . ?
C23 C22 C21 109.2(17) . . ?
C23 C22 H22 125.4 . . ?
Fe1 C23 H23 125.7 . . ?
C22 C23 Fe1 69.9(11) . . ?
C22 C23 H23 125.4 . . ?
C22 C23 C24 109.2(17) . . ?
C24 C23 Fe1 70.6(11) . . ?
C24 C23 H23 125.4 . . ?
Fe1 C24 H24 127.4 . . ?
C20 C24 Fe1 69.3(10) . . ?
C20 C24 H24 126.2 . . ?
C23 C24 Fe1 68.6(11) . . ?
C23 C24 C20 107.6(17) . . ?
C23 C24 H24 126.2 . . ?
C26 C25 P1 121.8(14) . . ?
C26 C25 C30 119.4(18) . . ?
C30 C25 P1 118.8(15) . . ?
C25 C26 H26 119.4 . . ?
C25 C26 C27 121.1(18) . . ?
C27 C26 H26 119.4 . . ?
C26 C27 H27 120.3 . . ?
C26 C27 C28 119.4(19) . . ?
C28 C27 H27 120.3 . . ?
C27 C28 H28 120.6 . . ?
C29 C28 C27 118.8(19) . . ?
C29 C28 H28 120.6 . . ?
C28 C29 H29 119.5 . . ?
C30 C29 C28 120.9(19) . . ?
C30 C29 H29 119.5 . . ?
C25 C30 H30 119.9 . . ?
C29 C30 C25 120.1(19) . . ?
C29 C30 H30 119.9 . . ?
C32 C31 P1 119.7(15) . . ?
C36 C31 P1 123.8(16) . . ?
C36 C31 C32 116.5(19) . . ?
C31 C32 H32 118.8 . . ?
C33 C32 C31 122(2) . . ?
C33 C32 H32 118.8 . . ?
C32 C33 H33 120.2 . . ?
C34 C33 C32 120(2) . . ?
C34 C33 H33 120.2 . . ?
C33 C34 H34 120.1 . . ?
C33 C34 C35 120(2) . . ?
C35 C34 H34 120.1 . . ?
C34 C35 H35 120.3 . . ?
C36 C35 C34 119(2) . . ?
C36 C35 H35 120.3 . . ?
C31 C36 H36 119.0 . . ?
C35 C36 C31 122(2) . . ?
C35 C36 H36 119.0 . . ?
C38 C37 P2 120.1(14) . . ?
C38 C37 C42 116.2(17) . . ?
C42 C37 P2 123.6(14) . . ?
C37 C38 H38 119.4 . . ?
C39 C38 C37 121.1(18) . . ?
C39 C38 H38 119.4 . . ?
C38 C39 H39 119.3 . . ?
C40 C39 C38 121.4(19) . . ?
C40 C39 H39 119.3 . . ?
C39 C40 H40 120.4 . . ?
C39 C40 C41 119.2(19) . . ?
C41 C40 H40 120.4 . . ?
C40 C41 H41 120.0 . . ?
C42 C41 C40 120(2) . . ?
C42 C41 H41 120.0 . . ?
C37 C42 H42 119.1 . . ?
C41 C42 C37 121.9(18) . . ?
C41 C42 H42 119.1 . . ?
C44 C43 P2 119.3(15) . . ?
C44 C43 C48 119.1(18) . . ?
C48 C43 P2 121.5(15) . . ?
C43 C44 H44 119.9 . . ?
C43 C44 C45 120(2) . . ?
C45 C44 H44 119.9 . . ?
C44 C45 H45 119.8 . . ?
C46 C45 C44 120(2) . . ?
C46 C45 H45 119.8 . . ?
C45 C46 H46 120.2 . . ?
C45 C46 C47 120(2) . . ?
C47 C46 H46 120.2 . . ?
C46 C47 H47 119.5 . . ?
C46 C47 C48 121(2) . . ?
C48 C47 H47 119.5 . . ?
C43 C48 H48 120.3 . . ?
C47 C48 C43 119(2) . . ?
C47 C48 H48 120.3 . . ?
C50 C49 Na1 82.1(12) . . ?
C50 C49 B1 122.7(18) . . ?
C54 C49 Na1 73.6(13) . . ?
C54 C49 C50 114(2) . . ?
C54 C49 B1 123(2) . . ?
B1 C49 Na1 120.3(13) . . ?
C49 C50 H50 119.9 . . ?
C51 C50 C49 120(2) . . ?
C51 C50 H50 119.9 . . ?
C50 C51 H51 118.0 . . ?
C50 C51 C52 124(3) . . ?
C52 C51 H51 118.0 . . ?
C51 C52 H52 120.0 . . ?
C51 C52 C53 120(2) . . ?
C53 C52 H52 120.0 . . ?
C52 C53 H53 121.2 . . ?
C52 C53 C54 118(2) . . ?
C54 C53 H53 121.2 . . ?
Na1 C54 H54 105.3 . . ?
C49 C54 Na1 79.5(13) . . ?
C49 C54 C53 124(2) . . ?
C49 C54 H54 118.0 . . ?
C53 C54 Na1 86.3(14) . . ?
C53 C54 H54 118.0 . . ?
C56 C55 B1 122.9(18) . . ?
C60 C55 C56 114.8(18) . . ?
C60 C55 B1 122.3(18) . . ?
C55 C56 H56 119.0 . . ?
C57 C56 C55 122(2) . . ?
C57 C56 H56 119.0 . . ?
C56 C57 H57 118.8 . . ?
C58 C57 C56 122(2) . . ?
C58 C57 H57 118.8 . . ?
C57 C58 H58 122.0 . . ?
C59 C58 C57 116(2) . . ?
C59 C58 H58 122.0 . . ?
C58 C59 H59 118.4 . . ?
C58 C59 C60 123(2) . . ?
C60 C59 H59 118.4 . . ?
C55 C60 H60 119.3 . . ?
C59 C60 C55 121(2) . . ?
C59 C60 H60 119.3 . . ?
C62 C61 B1 121.3(18) . . ?
C66 C61 C62 114.2(18) . . ?
C66 C61 B1 124.3(18) . . ?
C61 C62 H62 118.5 . . ?
C63 C62 C61 123(2) . . ?
C63 C62 H62 118.5 . . ?
C62 C63 H63 119.0 . . ?
C62 C63 C64 122(2) . . ?
C64 C63 H63 119.0 . . ?
C63 C64 H64 121.4 . . ?
C65 C64 C63 117(2) . . ?
C65 C64 H64 121.4 . . ?
C64 C65 H65 119.5 . . ?
C64 C65 C66 121(2) . . ?
C66 C65 H65 119.5 . . ?
C61 C66 C65 122(2) . . ?
C61 C66 H66 118.9 . . ?
C65 C66 H66 118.9 . . ?
C68 C67 C72 117.8(19) . . ?
C68 C67 B1 121.3(19) . . ?
C72 C67 B1 120.9(18) . . ?
C67 C68 H68 119.4 . . ?
C67 C68 C69 121(2) . . ?
C69 C68 H68 119.4 . . ?
C68 C69 H69 120.5 . . ?
C70 C69 C68 119(2) . . ?
C70 C69 H69 120.5 . . ?
C69 C70 H70 120.3 . . ?
C71 C70 C69 119(2) . . ?
C71 C70 H70 120.3 . . ?
C70 C71 H71 119.1 . . ?
C70 C71 C72 122(2) . . ?
C72 C71 H71 119.1 . . ?
C67 C72 H72 119.6 . . ?
C71 C72 C67 121(2) . . ?
C71 C72 H72 119.6 . . ?
C49 B1 C61 109.8(17) . . ?
C49 B1 C67 112.5(17) . . ?
C55 B1 C49 105.9(17) . . ?
C55 B1 C61 109.1(17) . . ?
C55 B1 C67 110.7(17) . . ?
C61 B1 C67 108.8(17) . . ?

loop_
_geom_bond_atom_site_label_1
_geom_bond_atom_site_label_2
_geom_bond_distance
_geom_bond_site_symmetry_2
_geom_bond_publ_flag
Pt1 S1 2.299(4) . ?
Pt1 S2 2.336(5) . ?
Pt1 P1 2.258(5) . ?
Pt1 P2 2.301(5) . ?
Fe1 C15 1.995(19) . ?
Fe1 C16 2.031(19) . ?
Fe1 C17 2.05(2) . ?
Fe1 C18 2.06(2) . ?
Fe1 C19 2.01(2) . ?
Fe1 C20 2.053(18) . ?
Fe1 C21 2.02(2) . ?
Fe1 C22 2.03(2) . ?
Fe1 C23 2.030(19) . ?
Fe1 C24 2.056(19) . ?
S1 C1 1.777(19) . ?
S2 C6 1.787(18) . ?
P1 C15 1.796(18) . ?
P1 C25 1.853(19) . ?
P1 C31 1.81(2) . ?
P2 C20 1.819(18) . ?
P2 C37 1.800(19) . ?
P2 C43 1.815(18) . ?
Na1 O1 2.443(16) . ?
Na1 O2 2.433(17) . ?
Na1 C9A 3.06(8) . ?
Na1 O3 2.465(15) . ?
Na1 O4 2.396(16) . ?
Na1 O5 2.509(15) . ?
Na1 C49 3.01(2) . ?
Na1 C54 2.93(2) . ?
C1 C2 1.39(2) . ?
C1 C6 1.33(2) . ?
C2 H2 0.9500 . ?
C2 C3 1.35(2) . ?
C3 C4 1.40(3) . ?
C3 O1 1.39(2) . ?
C4 C5 1.41(3) . ?
C4 O5 1.39(2) . ?
C5 H5 0.9500 . ?
C5 C6 1.42(3) . ?
O1 C7 1.41(2) . ?
C7 H7A 0.9900 . ?
C7 H7B 0.9900 . ?
C7 C8 1.47(3) . ?
C8 H8A 0.9900 . ?
C8 H8B 0.9900 . ?
C8 O2 1.27(3) . ?
O2 C9 1.44(2) . ?
O2 C9A 1.44(3) . ?
C9 H9A 0.9900 . ?
C9 H9B 0.9900 . ?
C9 C10 1.53(4) . ?
C10 H10A 0.9900 . ?
C10 H10B 0.9900 . ?
C10 O3 1.45(2) . ?
C9A H9AA 0.9900 . ?
C9A H9AB 0.9900 . ?
C9A C10A 1.53(5) . ?
C10A H10C 0.9900 . ?
C10A H10D 0.9900 . ?
C10A O3 1.44(3) . ?
O3 C11 1.42(2) . ?
O3 C11A 1.42(3) . ?
C11 H11A 0.9900 . ?
C11 H11B 0.9900 . ?
C11 C12 1.49(5) . ?
C12 H12A 0.9900 . ?
C12 H12B 0.9900 . ?
C12 O4 1.42(2) . ?
C11A H11C 0.9900 . ?
C11A H11D 0.9900 . ?
C11A C12A 1.49(5) . ?
C12A H12C 0.9900 . ?
C12A H12D 0.9900 . ?
C12A O4 1.42(3) . ?
O4 C13 1.40(2) . ?
O4 C13A 1.40(2) . ?
C13 H13A 0.9900 . ?
C13 H13B 0.9900 . ?
C13 C14 1.57(4) . ?
C14 H14A 0.9900 . ?
C14 H14B 0.9900 . ?
C14 O5 1.40(2) . ?
C13A H13C 0.9900 . ?
C13A H13D 0.9900 . ?
C13A C14A 1.56(4) . ?
C14A H14C 0.9900 . ?
C14A H14D 0.9900 . ?
C14A O5 1.40(2) . ?
C15 C16 1.46(3) . ?
C15 C19 1.41(3) . ?
C16 H16 0.9500 . ?
C16 C17 1.41(3) . ?
C17 H17 0.9500 . ?
C17 C18 1.42(3) . ?
C18 H18 0.9500 . ?
C18 C19 1.40(3) . ?
C19 H19 0.9500 . ?
C20 C21 1.46(3) . ?
C20 C24 1.44(2) . ?
C21 H21 0.9500 . ?
C21 C22 1.42(3) . ?
C22 H22 0.9500 . ?
C22 C23 1.39(3) . ?
C23 H23 0.9500 . ?
C23 C24 1.42(3) . ?
C24 H24 0.9500 . ?
C25 C26 1.37(3) . ?
C25 C30 1.41(3) . ?
C26 H26 0.9500 . ?
C26 C27 1.39(3) . ?
C27 H27 0.9500 . ?
C27 C28 1.41(3) . ?
C28 H28 0.9500 . ?
C28 C29 1.39(3) . ?
C29 H29 0.9500 . ?
C29 C30 1.37(3) . ?
C30 H30 0.9500 . ?
C31 C32 1.39(3) . ?
C31 C36 1.39(3) . ?
C32 H32 0.9500 . ?
C32 C33 1.38(3) . ?
C33 H33 0.9500 . ?
C33 C34 1.37(3) . ?
C34 H34 0.9500 . ?
C34 C35 1.39(3) . ?
C35 H35 0.9500 . ?
C35 C36 1.39(3) . ?
C36 H36 0.9500 . ?
C37 C38 1.39(2) . ?
C37 C42 1.40(3) . ?
C38 H38 0.9500 . ?
C38 C39 1.38(3) . ?
C39 H39 0.9500 . ?
C39 C40 1.35(3) . ?
C40 H40 0.9500 . ?
C40 C41 1.38(3) . ?
C41 H41 0.9500 . ?
C41 C42 1.37(3) . ?
C42 H42 0.9500 . ?
C43 C44 1.39(3) . ?
C43 C48 1.40(3) . ?
C44 H44 0.9500 . ?
C44 C45 1.39(3) . ?
C45 H45 0.9500 . ?
C45 C46 1.37(3) . ?
C46 H46 0.9500 . ?
C46 C47 1.38(3) . ?
C47 H47 0.9500 . ?
C47 C48 1.38(3) . ?
C48 H48 0.9500 . ?
C49 C50 1.46(3) . ?
C49 C54 1.39(3) . ?
C49 B1 1.65(3) . ?
C50 H50 0.9500 . ?
C50 C51 1.34(3) . ?
C51 H51 0.9500 . ?
C51 C52 1.35(3) . ?
C52 H52 0.9500 . ?
C52 C53 1.37(4) . ?
C53 H53 0.9500 . ?
C53 C54 1.42(3) . ?
C54 H54 0.9500 . ?
C55 C56 1.42(3) . ?
C55 C60 1.40(3) . ?
C55 B1 1.64(3) . ?
C56 H56 0.9500 . ?
C56 C57 1.38(3) . ?
C57 H57 0.9500 . ?
C57 C58 1.37(3) . ?
C58 H58 0.9500 . ?
C58 C59 1.37(3) . ?
C59 H59 0.9500 . ?
C59 C60 1.38(3) . ?
C60 H60 0.9500 . ?
C61 C62 1.42(3) . ?
C61 C66 1.40(3) . ?
C61 B1 1.66(3) . ?
C62 H62 0.9500 . ?
C62 C63 1.35(3) . ?
C63 H63 0.9500 . ?
C63 C64 1.39(3) . ?
C64 H64 0.9500 . ?
C64 C65 1.38(3) . ?
C65 H65 0.9500 . ?
C65 C66 1.40(3) . ?
C66 H66 0.9500 . ?
C67 C68 1.40(3) . ?
C67 C72 1.40(3) . ?
C67 B1 1.66(3) . ?
C68 H68 0.9500 . ?
C68 C69 1.41(3) . ?
C69 H69 0.9500 . ?
C69 C70 1.40(3) . ?
C70 H70 0.9500 . ?
C70 C71 1.37(3) . ?
C71 H71 0.9500 . ?
C71 C72 1.37(3) . ?
C72 H72 0.9500 . ?
